data_7025144
loop_
_publ_author_name
'Flower, Kevin R.'
'McGown, A. T.'
'Miles, Philip J.'
'Pritchard, Robin G.'
'Warren, John E.'

_publ_section_title
;
 Isolation of 1,4-Li(2)-C(6)H(4) and its reaction with [(Ph(3)P)AuCl].
;
_journal_issue 14
_journal_name_full 'Dalton transactions (Cambridge, England : 2003)'
_journal_page_first 3509
_journal_page_last 3520
_journal_paper_doi 10.1039/b925355f
_journal_volume 39
_journal_year 2010
_chemical_compound_source 'synthesis as described'
_chemical_formula_moiety 'C32 H30 Au2 P2'
_chemical_formula_sum 'C32 H30 Au2 P2'
_chemical_formula_weight 870.2
_chemical_name_systematic
;
?
;
_space_group_IT_number 14
_symmetry_cell_setting monoclinic
_symmetry_Int_Tables_number 14
_symmetry_space_group_name_Hall '-P 2yn'
_symmetry_space_group_name_H-M 'P 1 21/n 1'
_atom_sites_solution_hydrogens geom
_atom_sites_solution_primary direct
_atom_sites_solution_secondary difmap
_audit_conform_dict_location ftp://ftp.iucr.org/pub/cif_core.dic
_audit_conform_dict_name cif_core.dic
_audit_conform_dict_version 2.3
_audit_creation_date 2006-11-29T00:28:23-00:00
_audit_creation_method 'WinGX routine CIF_UPDATE'
_cell_angle_alpha 90
_cell_angle_beta 90.8900(10)
_cell_angle_gamma 90
_cell_formula_units_Z 2
_cell_length_a 8.4871(3)
_cell_length_b 10.8176(4)
_cell_length_c 15.1648(7)
_cell_measurement_reflns_used 2820
_cell_measurement_temperature 200(2)
_cell_measurement_theta_max 27
_cell_measurement_theta_min 2
_cell_measurement_wavelength 0.71073
_cell_volume 1392.11(10)
_computing_cell_refinement 'HKL Scalepack (Otwinowski & Minor 1997)'
_computing_data_collection 'Collect (Nonius BV, 1997-2000)'
_computing_data_reduction 'HKL Denzo and Scalepack (Otwinowski & Minor 1997)'
_computing_molecular_graphics 'Ortep-3 for Windows (Farrugia, 1997)'
_computing_publication_material 'WinGX publication routines (Farrugia, 1999)'
_computing_structure_refinement 'SHELXL-97 (Sheldrick, 1997)'
_computing_structure_solution 'SIR92 (Giacovazzo et al, 1993)'
_diffrn_ambient_temperature 200(2)
_diffrn_detector 'CCD plate'
_diffrn_detector_area_resol_mean 9
_diffrn_measured_fraction_theta_full 0.987
_diffrn_measured_fraction_theta_max 0.987
_diffrn_measurement_device '95mm CCD camera on \k-goniostat'
_diffrn_measurement_device_type KappaCCD
_diffrn_measurement_method 'CCD rotation images, thick slices'
_diffrn_orient_matrix_type 'by Nonius Collect from scalepack cell'
_diffrn_orient_matrix_UB_11 -0.88923E-2
_diffrn_orient_matrix_UB_12 0.858766E-1
_diffrn_orient_matrix_UB_13 -0.239721E-1
_diffrn_orient_matrix_UB_21 -0.623666E-1
_diffrn_orient_matrix_UB_22 0.250214E-1
_diffrn_orient_matrix_UB_23 0.52484E-1
_diffrn_orient_matrix_UB_31 0.995873E-1
_diffrn_orient_matrix_UB_32 0.233378E-1
_diffrn_orient_matrix_UB_33 0.319404E-1
_diffrn_radiation_monochromator graphite
_diffrn_radiation_probe x-ray
_diffrn_radiation_type MoK\a
_diffrn_radiation_wavelength 0.71073
_diffrn_reflns_av_R_equivalents 0.0726
_diffrn_reflns_av_unetI/netI 0.0547
_diffrn_reflns_limit_h_max 10
_diffrn_reflns_limit_h_min 0
_diffrn_reflns_limit_k_max 13
_diffrn_reflns_limit_k_min 0
_diffrn_reflns_limit_l_max 19
_diffrn_reflns_limit_l_min -18
_diffrn_reflns_number 2849
_diffrn_reflns_theta_full 26.5
_diffrn_reflns_theta_max 26.5
_diffrn_reflns_theta_min 3.05
_diffrn_source 'Enraf Nonius FR590'
_exptl_absorpt_coefficient_mu 10.326
_exptl_absorpt_correction_T_max 0.4922
_exptl_absorpt_correction_T_min 0.3065
_exptl_absorpt_correction_type multi-scan
_exptl_absorpt_process_details
;
R.H. Blessing, Acta Cryst. (1995), A51, 33-38
;
_exptl_crystal_colour colourless
_exptl_crystal_density_diffrn 2.076
_exptl_crystal_density_method 'not measured'
_exptl_crystal_description prism
_exptl_crystal_F_000 820
_exptl_crystal_size_max 0.15
_exptl_crystal_size_mid 0.15
_exptl_crystal_size_min 0.08
_refine_diff_density_max 4.726
_refine_diff_density_min -2.641
_refine_diff_density_rms 0.302
_refine_ls_extinction_method none
_refine_ls_goodness_of_fit_ref 1.084
_refine_ls_hydrogen_treatment constr
_refine_ls_matrix_type full
_refine_ls_number_parameters 164
_refine_ls_number_reflns 2849
_refine_ls_number_restraints 0
_refine_ls_restrained_S_all 1.084
_refine_ls_R_factor_all 0.097
_refine_ls_R_factor_gt 0.0584
_refine_ls_shift/su_max 0.003
_refine_ls_shift/su_mean 0
_refine_ls_structure_factor_coef Fsqd
_refine_ls_weighting_details 'calc w=1/[\s^2^(Fo^2^)+(0.0963P)^2^+13.7554P] where P=(Fo^2^+2Fc^2^)/3'
_refine_ls_weighting_scheme calc
_refine_ls_wR_factor_gt 0.1492
_refine_ls_wR_factor_ref 0.1782
_reflns_number_gt 1915
_reflns_number_total 2849
_reflns_threshold_expression >2sigma(I)
_cod_data_source_file b925355f.txt
_cod_data_source_block compound_2b
_cod_original_sg_symbol_H-M 'P 21/n'
_cod_database_code 7025144

loop_
_symmetry_equiv_pos_as_xyz
'x, y, z'
'-x+1/2, y+1/2, -z+1/2'
'-x, -y, -z'
'x-1/2, -y-1/2, z-1/2'

loop_
_atom_site_label
_atom_site_type_symbol
_atom_site_fract_x
_atom_site_fract_y
_atom_site_fract_z
_atom_site_U_iso_or_equiv
_atom_site_adp_type
_atom_site_occupancy
_atom_site_symmetry_multiplicity
_atom_site_calc_flag
_atom_site_refinement_flags
C1 C 0.5522(15) 0.8861(11) 0.5374(8) 0.037(3) Uani 1 1 d .
C2 C 0.6506(14) 0.9876(12) 0.5246(10) 0.046(3) Uani 1 1 d .
H2 H 0.7583 0.9804 0.5419 0.056 Uiso 1 1 calc R
C3 C 0.6009(15) 1.0960(12) 0.4890(8) 0.040(3) Uani 1 1 d .
H3 H 0.6745 1.1613 0.4822 0.048 Uiso 1 1 calc R
C4 C 0.5322(17) 0.4522(12) 0.6950(9) 0.046(3) Uani 1 1 d .
C5 C 0.445(2) 0.4987(14) 0.7611(11) 0.061(4) Uani 1 1 d .
H5 H 0.478 0.5738 0.7883 0.074 Uiso 1 1 calc R
C6 C 0.311(2) 0.4418(16) 0.7908(11) 0.066(5) Uani 1 1 d .
H6 H 0.2518 0.4781 0.8368 0.079 Uiso 1 1 calc R
C7 C 0.2636(19) 0.3348(18) 0.7542(12) 0.063(4) Uani 1 1 d .
H7 H 0.172 0.2945 0.775 0.075 Uiso 1 1 calc R
C8 C 0.347(2) 0.2835(15) 0.6868(14) 0.065(5) Uani 1 1 d .
H8 H 0.3124 0.208 0.6612 0.079 Uiso 1 1 calc R
C9 C 0.4827(15) 0.3402(13) 0.6553(9) 0.043(3) Uani 1 1 d .
H9 H 0.5401 0.3046 0.6085 0.052 Uiso 1 1 calc R
C10 C 0.8005(15) 0.4323(13) 0.5772(9) 0.045(3) Uani 1 1 d .
C11 C 0.9017(15) 0.3403(12) 0.6067(10) 0.044(3) Uani 1 1 d .
H11 H 0.9195 0.3272 0.668 0.053 Uiso 1 1 calc R
C12 C 0.9784(19) 0.2658(15) 0.5432(13) 0.058(4) Uani 1 1 d .
H12 H 1.0474 0.2019 0.5629 0.07 Uiso 1 1 calc R
C13 C 0.9557(18) 0.2835(13) 0.4547(12) 0.053(4) Uani 1 1 d .
H13 H 1.0091 0.2337 0.4131 0.064 Uiso 1 1 calc R
C14 C 0.8551(17) 0.3737(15) 0.4278(10) 0.051(4) Uani 1 1 d .
H14 H 0.8356 0.3853 0.3665 0.061 Uiso 1 1 calc R
C15 C 0.7797(15) 0.4498(13) 0.4882(9) 0.045(3) Uani 1 1 d .
H15 H 0.7131 0.5145 0.4675 0.054 Uiso 1 1 calc R
C16 C 0.8285(17) 0.5485(14) 0.7494(9) 0.050(3) Uani 1 1 d .
H16A H 0.8437 0.4664 0.7756 0.075 Uiso 1 1 calc R
H16B H 0.7795 0.6034 0.7925 0.075 Uiso 1 1 calc R
H16C H 0.9308 0.5824 0.7326 0.075 Uiso 1 1 calc R
P1 P 0.7030(4) 0.5360(3) 0.6532(2) 0.0405(8) Uani 1 1 d .
Au1 Au 0.62677(6) 0.72131(4) 0.59249(3) 0.0399(2) Uani 1 1 d .

loop_
_atom_site_aniso_label
_atom_site_aniso_U_11
_atom_site_aniso_U_22
_atom_site_aniso_U_33
_atom_site_aniso_U_23
_atom_site_aniso_U_13
_atom_site_aniso_U_12
C1 0.049(7) 0.035(7) 0.027(6) 0.006(5) 0.003(5) 0.011(5)
C2 0.031(6) 0.040(7) 0.067(10) 0.019(7) -0.004(6) 0.002(5)
C3 0.043(7) 0.038(7) 0.039(7) -0.002(6) -0.004(6) -0.009(6)
C4 0.058(8) 0.032(7) 0.047(8) 0.016(6) -0.005(7) -0.004(6)
C5 0.076(11) 0.042(8) 0.066(11) -0.003(7) 0.023(9) 0.006(7)
C6 0.081(11) 0.056(10) 0.062(11) 0.017(8) 0.032(9) 0.019(9)
C7 0.053(9) 0.071(12) 0.065(11) 0.027(9) 0.005(8) 0.003(8)
C8 0.055(10) 0.061(11) 0.079(13) 0.007(9) -0.024(9) -0.014(8)
C9 0.044(7) 0.045(8) 0.041(7) 0.007(6) -0.008(6) 0.012(6)
C10 0.045(7) 0.042(8) 0.048(8) -0.002(6) -0.003(6) -0.007(6)
C11 0.047(7) 0.032(7) 0.053(8) 0.004(6) -0.010(6) -0.005(6)
C12 0.050(9) 0.052(9) 0.073(12) -0.016(8) -0.002(8) 0.005(7)
C13 0.044(8) 0.044(9) 0.072(12) -0.011(7) 0.011(7) -0.005(6)
C14 0.062(9) 0.052(9) 0.038(8) 0.004(6) -0.002(7) -0.010(7)
C15 0.042(7) 0.043(8) 0.051(9) 0.004(6) 0.002(6) -0.004(6)
C16 0.058(8) 0.053(9) 0.038(8) -0.001(6) -0.003(6) -0.010(7)
P1 0.0494(19) 0.0335(17) 0.0384(19) 0.0012(14) -0.0046(15) -0.0001(14)
Au1 0.0504(4) 0.0276(3) 0.0416(4) 0.0032(2) 0.0005(2) 0.0006(2)

loop_
_atom_type_symbol
_atom_type_description
_atom_type_scat_dispersion_real
_atom_type_scat_dispersion_imag
_atom_type_scat_source
C C 0.003 0.002 'International Tables Vol C Tables 4.2.6.8 and 6.1.1.4'
H H 0 0 'International Tables Vol C Tables 4.2.6.8 and 6.1.1.4'
P P 0.102 0.094 'International Tables Vol C Tables 4.2.6.8 and 6.1.1.4'
Au Au -1.9162 8.821 'International Tables Vol C Tables 4.2.6.8 and 6.1.1.4'

loop_
_geom_angle_atom_site_label_1
_geom_angle_atom_site_label_2
_geom_angle_atom_site_label_3
_geom_angle
_geom_angle_site_symmetry_1
_geom_angle_site_symmetry_3
C3 C1 C2 114.6(11) 3_676 .
C3 C1 Au1 121.7(10) 3_676 .
C2 C1 Au1 123.7(9) . .
C3 C2 C1 123.6(12) . .
C3 C2 H2 118.2 . .
C1 C2 H2 118.2 . .
C2 C3 C1 121.8(12) . 3_676
C2 C3 H3 119.1 . .
C1 C3 H3 119.1 3_676 .
C5 C4 C9 118.2(14) . .
C5 C4 P1 121.1(12) . .
C9 C4 P1 120.6(11) . .
C4 C5 C6 122.7(16) . .
C4 C5 H5 118.7 . .
C6 C5 H5 118.7 . .
C7 C6 C5 119.6(16) . .
C7 C6 H6 120.2 . .
C5 C6 H6 120.2 . .
C6 C7 C8 120.2(16) . .
C6 C7 H7 119.9 . .
C8 C7 H7 119.9 . .
C7 C8 C9 121.1(16) . .
C7 C8 H8 119.4 . .
C9 C8 H8 119.4 . .
C8 C9 C4 118.2(15) . .
C8 C9 H9 120.9 . .
C4 C9 H9 120.9 . .
C15 C10 C11 119.1(13) . .
C15 C10 P1 119.1(11) . .
C11 C10 P1 121.7(11) . .
C10 C11 C12 118.5(14) . .
C10 C11 H11 120.7 . .
C12 C11 H11 120.7 . .
C13 C12 C11 121.8(15) . .
C13 C12 H12 119.1 . .
C11 C12 H12 119.1 . .
C14 C13 C12 118.4(15) . .
C14 C13 H13 120.8 . .
C12 C13 H13 120.8 . .
C13 C14 C15 121.4(14) . .
C13 C14 H14 119.3 . .
C15 C14 H14 119.3 . .
C10 C15 C14 120.8(13) . .
C10 C15 H15 119.6 . .
C14 C15 H15 119.6 . .
P1 C16 H16A 109.5 . .
P1 C16 H16B 109.5 . .
H16A C16 H16B 109.5 . .
P1 C16 H16C 109.5 . .
H16A C16 H16C 109.5 . .
H16B C16 H16C 109.5 . .
C16 P1 C10 106.9(7) . .
C16 P1 C4 102.7(7) . .
C10 P1 C4 106.5(6) . .
C16 P1 Au1 114.8(5) . .
C10 P1 Au1 114.4(5) . .
C4 P1 Au1 110.6(4) . .
C1 Au1 P1 178.5(4) . .

loop_
_geom_bond_atom_site_label_1
_geom_bond_atom_site_label_2
_geom_bond_distance
_geom_bond_site_symmetry_2
C1 C3 1.367(17) 3_676
C1 C2 1.395(18) .
C1 Au1 2.064(12) .
C2 C3 1.356(18) .
C2 H2 0.95 .
C3 C1 1.367(17) 3_676
C3 H3 0.95 .
C4 C5 1.35(2) .
C4 C9 1.41(2) .
C4 P1 1.831(14) .
C5 C6 1.38(2) .
C5 H5 0.95 .
C6 C7 1.34(3) .
C6 H6 0.95 .
C7 C8 1.37(3) .
C7 H7 0.95 .
C8 C9 1.39(2) .
C8 H8 0.95 .
C9 H9 0.95 .
C10 C15 1.372(19) .
C10 C11 1.384(19) .
C10 P1 1.817(14) .
C11 C12 1.42(2) .
C11 H11 0.95 .
C12 C13 1.37(3) .
C12 H12 0.95 .
C13 C14 1.36(2) .
C13 H13 0.95 .
C14 C15 1.39(2) .
C14 H14 0.95 .
C15 H15 0.95 .
C16 P1 1.798(14) .
C16 H16A 0.98 .
C16 H16B 0.98 .
C16 H16C 0.98 .
P1 Au1 2.295(3) .
